data_4307826
loop_
_publ_author_name
'Lan-Chang Liang'
'Yu-Ning Chang'
'Hon Man Lee'

_publ_section_title
;
Biphenolate Phosphine Complexes of Group 4 Metals
;
_journal_name_full 'Inorganic Chemistry'
_journal_page_first 2666
_journal_page_last 2673
_journal_paper_doi 10.1021/ic062314e
_journal_volume 46
_journal_year 2007
_chemical_formula_moiety 'C68 H92 Hf O5 P2'
_chemical_formula_sum 'C68 H92 Hf O5 P2'
_chemical_formula_weight 1229.85
_space_group_IT_number 2
_symmetry_cell_setting triclinic
_symmetry_Int_Tables_number 2
_symmetry_space_group_name_Hall '-P 1'
_symmetry_space_group_name_H-M 'P -1'
_atom_sites_solution_hydrogens geom
_atom_sites_solution_primary direct
_atom_sites_solution_secondary difmap
_audit_creation_method SHELXL-97
_cell_angle_alpha 67.765(6)
_cell_angle_beta 75.820(7)
_cell_angle_gamma 81.975(8)
_cell_formula_units_Z 2
_cell_length_a 13.328(5)
_cell_length_b 15.052(6)
_cell_length_c 18.924(7)
_cell_measurement_reflns_used 871
_cell_measurement_temperature 150(2)
_cell_measurement_theta_max 19.6
_cell_measurement_theta_min 2.2
_cell_volume 3402(2)
_computing_cell_refinement 'APEX2 v1.0-22'
_computing_data_collection 'APEX2 v1.0-22 (Bruker, 2004)'
_computing_data_reduction 'APEX2 v1.0-22'
_computing_molecular_graphics 'SHELXTL 5.1'
_computing_publication_material 'SHELXTL 5.1'
_computing_structure_refinement 'SHELXTL 5.1'
_computing_structure_solution 'SHELXTL 5.1 (Sheldrick, 1998)'
_diffrn_ambient_temperature 150(2)
_diffrn_measured_fraction_theta_full 0.962
_diffrn_measured_fraction_theta_max 0.962
_diffrn_measurement_device_type 'Bruker SMART APEX II'
_diffrn_measurement_method \w
_diffrn_radiation_monochromator graphite
_diffrn_radiation_probe x-ray
_diffrn_radiation_type MoK\a
_diffrn_radiation_wavelength 0.71073
_diffrn_reflns_av_R_equivalents 0.1650
_diffrn_reflns_av_sigmaI/netI 0.4684
_diffrn_reflns_limit_h_max 15
_diffrn_reflns_limit_h_min -15
_diffrn_reflns_limit_k_max 17
_diffrn_reflns_limit_k_min -18
_diffrn_reflns_limit_l_max 16
_diffrn_reflns_limit_l_min -22
_diffrn_reflns_number 18831
_diffrn_reflns_theta_full 25.25
_diffrn_reflns_theta_max 25.25
_diffrn_reflns_theta_min 1.19
_diffrn_source 'fine-focus sealed tube'
_diffrn_standards_decay_% 0
_diffrn_standards_interval_count 0
_diffrn_standards_interval_time 0
_diffrn_standards_number 0
_exptl_absorpt_coefficient_mu 1.624
_exptl_absorpt_correction_T_max 0.8545
_exptl_absorpt_correction_T_min 0.8545
_exptl_absorpt_correction_type multi-scan
_exptl_absorpt_process_details 'SADABS 2.10 (Sheldrick, 2003)'
_exptl_crystal_colour colorless
_exptl_crystal_density_diffrn 1.200
_exptl_crystal_density_method 'not measured'
_exptl_crystal_description prism
_exptl_crystal_F_000 1284
_exptl_crystal_size_max 0.10
_exptl_crystal_size_mid 0.10
_exptl_crystal_size_min 0.10
_refine_diff_density_max 1.710
_refine_diff_density_min -1.714
_refine_diff_density_rms 0.169
_refine_ls_extinction_coef 0.0073(5)
_refine_ls_extinction_expression Fc^*^=kFc[1+0.001xFc^2^\l^3^/sin(2\q)]^-1/4^
_refine_ls_extinction_method SHELXL
_refine_ls_goodness_of_fit_ref 0.836
_refine_ls_hydrogen_treatment constr
_refine_ls_matrix_type full
_refine_ls_number_parameters 698
_refine_ls_number_reflns 11839
_refine_ls_number_restraints 48
_refine_ls_restrained_S_all 0.834
_refine_ls_R_factor_all 0.2569
_refine_ls_R_factor_gt 0.0829
_refine_ls_shift/su_max 0.001
_refine_ls_shift/su_mean 0.000
_refine_ls_structure_factor_coef Fsqd
_refine_ls_weighting_details 'calc w=1/[\s^2^(Fo^2^)+(0.0878P)^2^+0.0000P] where P=(Fo^2^+2Fc^2^)/3'
_refine_ls_weighting_scheme calc
_refine_ls_wR_factor_gt 0.1830
_refine_ls_wR_factor_ref 0.2352
_reflns_number_gt 3438
_reflns_number_total 11839
_reflns_threshold_expression I>2\s
_cod_data_source_file ic062314esi20061204_093854.cif
_cod_data_source_block ync248
_cod_database_code 4307826

loop_
_symmetry_equiv_pos_as_xyz
'x, y, z'
'-x, -y, -z'

loop_
_atom_site_label
_atom_site_type_symbol
_atom_site_fract_x
_atom_site_fract_y
_atom_site_fract_z
_atom_site_U_iso_or_equiv
_atom_site_adp_type
_atom_site_occupancy
_atom_site_symmetry_multiplicity
_atom_site_calc_flag
_atom_site_refinement_flags
_atom_site_disorder_assembly
_atom_site_disorder_group
C1 C 0.9513(13) 0.7575(10) 0.7818(8) 0.047(4) Uani 1 1 d U . .
C2 C 1.0338(13) 0.8008(11) 0.7878(9) 0.051(4) Uani 1 1 d U . .
C3 C 1.0098(14) 0.8429(11) 0.8436(8) 0.059(4) Uani 1 1 d U . .
H3 H 1.0642 0.8730 0.8488 0.071 Uiso 1 1 calc R . .
C4 C 0.9143(14) 0.8458(12) 0.8931(10) 0.060(4) Uani 1 1 d U . .
C5 C 0.8436(13) 0.7980(11) 0.8860(9) 0.059(4) Uani 1 1 d U . .
H5 H 0.7786 0.7939 0.9213 0.071 Uiso 1 1 calc R . .
C6 C 0.8539(13) 0.7550(11) 0.8342(9) 0.058(4) Uani 1 1 d U . .
C7 C 1.1434(14) 0.7980(15) 0.7362(10) 0.071(6) Uani 1 1 d . . .
C8 C 1.1417(17) 0.8580(16) 0.6498(11) 0.147(11) Uani 1 1 d . . .
H8A H 1.2126 0.8623 0.6186 0.220 Uiso 1 1 calc R . .
H8B H 1.1117 0.9227 0.6452 0.220 Uiso 1 1 calc R . .
H8C H 1.0996 0.8271 0.6307 0.220 Uiso 1 1 calc R . .
C9 C 1.1823(13) 0.6912(16) 0.7478(13) 0.111(8) Uani 1 1 d . . .
H9A H 1.2034 0.6609 0.7981 0.166 Uiso 1 1 calc R . .
H9B H 1.2416 0.6900 0.7056 0.166 Uiso 1 1 calc R . .
H9C H 1.1263 0.6561 0.7469 0.166 Uiso 1 1 calc R . .
C10 C 1.2251(13) 0.8442(15) 0.7588(12) 0.120(9) Uani 1 1 d . . .
H10A H 1.2951 0.8197 0.7413 0.180 Uiso 1 1 calc R . .
H10B H 1.2106 0.8271 0.8155 0.180 Uiso 1 1 calc R . .
H10C H 1.2201 0.9142 0.7334 0.180 Uiso 1 1 calc R . .
C11 C 0.9009(17) 0.9005(15) 0.9469(13) 0.087(7) Uani 1 1 d . . .
C12 C 0.799(2) 0.867(3) 1.0095(19) 0.28(3) Uani 1 1 d . . .
H12A H 0.7426 0.9153 0.9958 0.426 Uiso 1 1 calc R . .
H12B H 0.8097 0.8604 1.0608 0.426 Uiso 1 1 calc R . .
H12C H 0.7816 0.8054 1.0111 0.426 Uiso 1 1 calc R . .
C13 C 0.889(2) 1.0038(17) 0.9047(14) 0.174(13) Uani 1 1 d . . .
H13A H 0.9558 1.0284 0.8729 0.261 Uiso 1 1 calc R . .
H13B H 0.8624 1.0365 0.9422 0.261 Uiso 1 1 calc R . .
H13C H 0.8394 1.0159 0.8708 0.261 Uiso 1 1 calc R . .
C14 C 0.986(2) 0.8812(18) 0.9898(13) 0.187(14) Uani 1 1 d . . .
H14A H 1.0477 0.9143 0.9542 0.281 Uiso 1 1 calc R . .
H14B H 1.0032 0.8119 1.0102 0.281 Uiso 1 1 calc R . .
H14C H 0.9642 0.9048 1.0332 0.281 Uiso 1 1 calc R . .
C15 C 0.6800(14) 0.8456(11) 0.7164(11) 0.052(5) Uani 1 1 d . . .
C16 C 0.6611(13) 0.7852(11) 0.7978(10) 0.055(5) Uani 1 1 d . . .
C17 C 0.5762(12) 0.8089(12) 0.8477(10) 0.058(5) Uani 1 1 d . . .
H17 H 0.5656 0.7701 0.9016 0.069 Uiso 1 1 calc R . .
C18 C 0.5051(13) 0.8861(12) 0.8241(10) 0.055(5) Uani 1 1 d . . .
C19 C 0.5288(14) 0.9416(11) 0.7456(10) 0.059(5) Uani 1 1 d . . .
H19 H 0.4843 0.9965 0.7273 0.071 Uiso 1 1 calc R . .
C20 C 0.6133(13) 0.9238(12) 0.6900(9) 0.048(4) Uani 1 1 d . . .
C21 C 0.6286(16) 0.9926(12) 0.6032(10) 0.067(5) Uani 1 1 d . . .
C22 C 0.6253(16) 0.9349(12) 0.5527(10) 0.096(7) Uani 1 1 d . . .
H22A H 0.5573 0.9077 0.5678 0.143 Uiso 1 1 calc R . .
H22B H 0.6792 0.8828 0.5603 0.143 Uiso 1 1 calc R . .
H22C H 0.6374 0.9771 0.4977 0.143 Uiso 1 1 calc R . .
C23 C 0.5484(15) 1.0731(13) 0.5885(10) 0.098(7) Uani 1 1 d . . .
H23A H 0.5464 1.1088 0.6228 0.147 Uiso 1 1 calc R . .
H23B H 0.4805 1.0473 0.5991 0.147 Uiso 1 1 calc R . .
H23C H 0.5656 1.1164 0.5339 0.147 Uiso 1 1 calc R . .
C24 C 0.7304(15) 1.0393(11) 0.5798(10) 0.088(7) Uani 1 1 d . . .
H24A H 0.7328 1.0937 0.5304 0.131 Uiso 1 1 calc R . .
H24B H 0.7873 0.9923 0.5734 0.131 Uiso 1 1 calc R . .
H24C H 0.7373 1.0621 0.6204 0.131 Uiso 1 1 calc R . .
C25 C 0.4152(13) 0.9145(11) 0.8838(10) 0.051(5) Uani 1 1 d . . .
C26 C 0.3537(12) 0.8231(11) 0.9348(10) 0.082(6) Uani 1 1 d . . .
H26A H 0.3986 0.7740 0.9654 0.123 Uiso 1 1 calc R . .
H26B H 0.3304 0.7982 0.9009 0.123 Uiso 1 1 calc R . .
H26C H 0.2935 0.8395 0.9702 0.123 Uiso 1 1 calc R . .
C27 C 0.3413(13) 0.9931(12) 0.8454(10) 0.080(6) Uani 1 1 d . . .
H27A H 0.2764 0.9934 0.8833 0.119 Uiso 1 1 calc R . .
H27B H 0.3271 0.9817 0.8012 0.119 Uiso 1 1 calc R . .
H27C H 0.3725 1.0554 0.8267 0.119 Uiso 1 1 calc R . .
C28 C 0.4657(14) 0.9501(13) 0.9295(10) 0.092(7) Uani 1 1 d . . .
H28A H 0.5114 1.0014 0.8936 0.138 Uiso 1 1 calc R . .
H28B H 0.5065 0.8971 0.9607 0.138 Uiso 1 1 calc R . .
H28C H 0.4125 0.9751 0.9641 0.138 Uiso 1 1 calc R . .
C29 C 0.7060(10) 0.6021(8) 0.9098(6) 0.112(3) Uani 1 1 d GU . .
C30 C 0.7335(9) 0.5874(8) 0.9798(8) 0.112(3) Uani 1 1 d GU . .
H30 H 0.7782 0.6299 0.9820 0.134 Uiso 1 1 calc R . .
C31 C 0.6958(10) 0.5106(10) 1.0466(6) 0.112(3) Uani 1 1 d GU . .
H31 H 0.7146 0.5006 1.0944 0.134 Uiso 1 1 calc R . .
C32 C 0.6305(10) 0.4485(8) 1.0434(6) 0.112(3) Uani 1 1 d GU . .
H32 H 0.6046 0.3960 1.0890 0.135 Uiso 1 1 calc R . .
C33 C 0.6029(9) 0.4632(8) 0.9734(8) 0.112(3) Uani 1 1 d GU . .
H33 H 0.5583 0.4207 0.9712 0.135 Uiso 1 1 calc R . .
C34 C 0.6407(10) 0.5400(10) 0.9066(6) 0.112(3) Uani 1 1 d GU . .
H34 H 0.6218 0.5500 0.8588 0.134 Uiso 1 1 calc R . .
C35 C 0.9825(11) 0.4721(12) 0.6954(10) 0.051(5) Uani 1 1 d . . .
C36 C 1.0346(14) 0.3802(12) 0.7149(11) 0.061(5) Uani 1 1 d . . .
H36 H 1.0079 0.3302 0.7622 0.073 Uiso 1 1 calc R . .
C37 C 1.1244(16) 0.3623(13) 0.6654(12) 0.072(6) Uani 1 1 d . . .
C38 C 1.1585(13) 0.4349(11) 0.5964(10) 0.062(5) Uani 1 1 d . . .
H38 H 1.2179 0.4220 0.5613 0.075 Uiso 1 1 calc R . .
C39 C 1.1111(12) 0.5255(12) 0.5753(9) 0.046(4) Uani 1 1 d . . .
C40 C 1.0226(13) 0.5443(11) 0.6232(10) 0.043(4) Uani 1 1 d . . .
C41 C 1.1793(17) 0.2639(15) 0.6862(13) 0.083(6) Uani 1 1 d . . .
C42 C 1.1329(17) 0.1862(14) 0.7606(11) 0.132(9) Uani 1 1 d . . .
H42A H 1.1773 0.1272 0.7675 0.197 Uiso 1 1 calc R . .
H42B H 1.0638 0.1742 0.7579 0.197 Uiso 1 1 calc R . .
H42C H 1.1274 0.2067 0.8048 0.197 Uiso 1 1 calc R . .
C43 C 1.183(2) 0.2206(15) 0.6193(16) 0.176(13) Uani 1 1 d . . .
H43A H 1.2205 0.1575 0.6322 0.264 Uiso 1 1 calc R . .
H43B H 1.2190 0.2641 0.5689 0.264 Uiso 1 1 calc R . .
H43C H 1.1124 0.2138 0.6164 0.264 Uiso 1 1 calc R . .
C44 C 1.2901(17) 0.2721(15) 0.6845(15) 0.153(11) Uani 1 1 d . . .
H44A H 1.3236 0.2077 0.7029 0.229 Uiso 1 1 calc R . .
H44B H 1.2942 0.3064 0.7186 0.229 Uiso 1 1 calc R . .
H44C H 1.3254 0.3076 0.6310 0.229 Uiso 1 1 calc R . .
C45 C 1.1563(13) 0.6047(11) 0.4962(9) 0.048(5) Uani 1 1 d . . .
C46 C 1.0753(14) 0.6403(11) 0.4450(9) 0.079(6) Uani 1 1 d . . .
H46A H 1.1048 0.6889 0.3950 0.118 Uiso 1 1 calc R . .
H46B H 1.0143 0.6686 0.4715 0.118 Uiso 1 1 calc R . .
H46C H 1.0550 0.5861 0.4358 0.118 Uiso 1 1 calc R . .
C47 C 1.2487(14) 0.5691(12) 0.4494(10) 0.087(7) Uani 1 1 d . . .
H47A H 1.2312 0.5126 0.4419 0.130 Uiso 1 1 calc R . .
H47B H 1.3058 0.5515 0.4771 0.130 Uiso 1 1 calc R . .
H47C H 1.2697 0.6197 0.3984 0.130 Uiso 1 1 calc R . .
C48 C 1.1847(14) 0.6878(11) 0.5161(10) 0.078(6) Uani 1 1 d . . .
H48A H 1.2280 0.6619 0.5553 0.116 Uiso 1 1 calc R . .
H48B H 1.1212 0.7191 0.5370 0.116 Uiso 1 1 calc R . .
H48C H 1.2230 0.7348 0.4688 0.116 Uiso 1 1 calc R . .
C49 C 0.7577(11) 0.4666(10) 0.7480(8) 0.040(4) Uani 1 1 d . . .
C50 C 0.7270(14) 0.3737(11) 0.7749(8) 0.064(6) Uani 1 1 d . . .
H50 H 0.7717 0.3227 0.7998 0.077 Uiso 1 1 calc R . .
C51 C 0.6335(13) 0.3514(11) 0.7671(9) 0.047(4) Uani 1 1 d . . .
C52 C 0.5717(12) 0.4291(11) 0.7282(9) 0.052(5) Uani 1 1 d . . .
H52 H 0.5055 0.4166 0.7247 0.063 Uiso 1 1 calc R . .
C53 C 0.6017(13) 0.5237(11) 0.6944(9) 0.052(5) Uani 1 1 d . . .
C54 C 0.6966(12) 0.5434(11) 0.7024(8) 0.044(4) Uani 1 1 d . . .
C55 C 0.5959(14) 0.2505(10) 0.7998(10) 0.055(5) Uani 1 1 d . . .
C56 C 0.5769(13) 0.2237(11) 0.7341(10) 0.079(6) Uani 1 1 d . . .
H56A H 0.6434 0.2153 0.7004 0.119 Uiso 1 1 calc R . .
H56B H 0.5342 0.2749 0.7032 0.119 Uiso 1 1 calc R . .
H56C H 0.5410 0.1635 0.7565 0.119 Uiso 1 1 calc R . .
C57 C 0.6681(13) 0.1772(11) 0.8425(10) 0.071(6) Uani 1 1 d . . .
H57A H 0.6377 0.1143 0.8650 0.107 Uiso 1 1 calc R . .
H57B H 0.6803 0.1949 0.8844 0.107 Uiso 1 1 calc R . .
H57C H 0.7340 0.1742 0.8063 0.107 Uiso 1 1 calc R . .
C58 C 0.4934(14) 0.2460(13) 0.8597(11) 0.104(8) Uani 1 1 d . . .
H58A H 0.4629 0.1843 0.8743 0.156 Uiso 1 1 calc R . .
H58B H 0.4453 0.2985 0.8366 0.156 Uiso 1 1 calc R . .
H58C H 0.5067 0.2523 0.9062 0.156 Uiso 1 1 calc R . .
C59 C 0.5321(12) 0.6049(11) 0.6517(9) 0.045(4) Uani 1 1 d . . .
C60 C 0.4303(13) 0.5681(11) 0.6489(10) 0.077(6) Uani 1 1 d . . .
H60A H 0.4452 0.5371 0.6100 0.116 Uiso 1 1 calc R . .
H60B H 0.3800 0.6224 0.6345 0.116 Uiso 1 1 calc R . .
H60C H 0.4017 0.5215 0.7003 0.116 Uiso 1 1 calc R . .
C61 C 0.4994(14) 0.6757(11) 0.6932(10) 0.079(6) Uani 1 1 d . . .
H61A H 0.4629 0.6424 0.7469 0.119 Uiso 1 1 calc R . .
H61B H 0.4533 0.7266 0.6657 0.119 Uiso 1 1 calc R . .
H61C H 0.5609 0.7040 0.6940 0.119 Uiso 1 1 calc R . .
C62 C 0.5854(13) 0.6573(10) 0.5686(9) 0.064(5) Uani 1 1 d . . .
H62A H 0.6485 0.6842 0.5683 0.097 Uiso 1 1 calc R . .
H62B H 0.5388 0.7093 0.5430 0.097 Uiso 1 1 calc R . .
H62C H 0.6038 0.6123 0.5406 0.097 Uiso 1 1 calc R . .
C63 C 0.9016(15) 0.4478(10) 0.8525(9) 0.063(5) Uani 1 1 d . . .
C64 C 0.8432(15) 0.3822(13) 0.9154(10) 0.088(7) Uani 1 1 d . . .
H64 H 0.7822 0.3623 0.9094 0.105 Uiso 1 1 calc R . .
C65 C 0.8707(18) 0.3437(13) 0.9880(12) 0.106(8) Uani 1 1 d . . .
H65 H 0.8307 0.2962 1.0303 0.127 Uiso 1 1 calc R . .
C66 C 0.9561(19) 0.3753(14) 0.9973(12) 0.104(8) Uani 1 1 d . . .
H66 H 0.9742 0.3515 1.0470 0.124 Uiso 1 1 calc R . .
C67 C 1.0147(18) 0.4400(16) 0.9364(14) 0.104(8) Uani 1 1 d . . .
H67 H 1.0737 0.4613 0.9440 0.125 Uiso 1 1 calc R . .
C68 C 0.9917(14) 0.4763(13) 0.8635(11) 0.081(6) Uani 1 1 d . . .
H68 H 1.0358 0.5200 0.8209 0.097 Uiso 1 1 calc R . .
Hf1 Hf 0.85473(6) 0.69661(5) 0.67275(4) 0.0519(4) Uani 1 1 d . . .
O1 O 0.9631(7) 0.7218(6) 0.7207(5) 0.045(3) Uani 1 1 d . . .
O2 O 0.7666(9) 0.8206(7) 0.6691(6) 0.054(3) Uani 1 1 d . . .
O3 O 0.9692(8) 0.6294(7) 0.6107(5) 0.048(3) Uani 1 1 d . . .
O4 O 0.7309(8) 0.6349(7) 0.6739(5) 0.057(3) Uani 1 1 d . . .
O5 O 0.8926(7) 0.7992(7) 0.5527(6) 0.058(3) Uani 1 1 d . . .
P1 P 0.7582(4) 0.6936(3) 0.8181(3) 0.0538(13) Uani 1 1 d . . .
P2 P 0.8746(4) 0.5073(3) 0.7558(2) 0.0536(13) Uani 1 1 d . . .
H5A H 0.9759 0.7752 0.5411 0.050 Uiso 1 1 d . . .
H5B H 0.8158 0.8409 0.5473 0.050 Uiso 1 1 d . . .

loop_
_atom_site_aniso_label
_atom_site_aniso_U_11
_atom_site_aniso_U_22
_atom_site_aniso_U_33
_atom_site_aniso_U_23
_atom_site_aniso_U_13
_atom_site_aniso_U_12
C1 0.071(9) 0.045(10) 0.019(8) 0.014(6) -0.033(6) -0.014(8)
C2 0.057(8) 0.057(11) 0.040(10) -0.008(7) -0.025(7) -0.007(8)
C3 0.085(9) 0.069(12) 0.021(9) 0.000(7) -0.016(7) -0.033(10)
C4 0.084(11) 0.063(12) 0.041(11) -0.017(8) -0.019(8) -0.019(10)
C5 0.070(9) 0.075(12) 0.036(10) -0.007(8) -0.032(7) -0.012(9)
C6 0.071(8) 0.073(12) 0.033(10) -0.003(8) -0.026(7) -0.032(10)
C7 0.059(14) 0.117(17) 0.035(12) -0.023(11) 0.013(10) -0.050(13)
C8 0.16(2) 0.22(3) 0.066(16) -0.051(17) 0.051(15) -0.16(2)
C9 0.050(14) 0.14(2) 0.16(2) -0.085(19) -0.016(14) 0.024(14)
C10 0.058(14) 0.20(2) 0.12(2) -0.076(18) 0.013(13) -0.071(15)
C11 0.106(18) 0.072(15) 0.098(18) -0.036(13) -0.033(16) -0.013(14)
C12 0.20(4) 0.56(7) 0.22(4) -0.32(5) 0.09(3) -0.15(4)
C13 0.34(4) 0.12(2) 0.11(2) -0.071(19) -0.13(3) 0.08(2)
C14 0.32(4) 0.20(3) 0.12(2) -0.09(2) -0.17(3) 0.03(3)
C15 0.067(14) 0.029(10) 0.060(14) -0.005(10) -0.038(12) 0.001(10)
C16 0.055(13) 0.052(12) 0.040(11) -0.001(9) 0.004(10) -0.015(10)
C17 0.026(11) 0.078(14) 0.059(13) -0.011(11) -0.015(11) 0.000(10)
C18 0.041(12) 0.065(13) 0.053(13) -0.004(10) -0.019(11) -0.020(10)
C19 0.077(15) 0.044(11) 0.044(12) 0.001(9) -0.017(11) -0.005(10)
C20 0.049(12) 0.057(12) 0.034(11) -0.015(9) 0.004(10) -0.019(10)
C21 0.106(17) 0.049(12) 0.049(13) -0.011(10) -0.033(12) -0.003(12)
C22 0.16(2) 0.069(13) 0.059(14) -0.004(11) -0.068(14) 0.017(13)
C23 0.13(2) 0.075(15) 0.041(12) 0.011(11) -0.008(12) 0.020(14)
C24 0.133(19) 0.047(12) 0.060(14) -0.008(10) 0.009(13) -0.012(12)
C25 0.039(11) 0.058(12) 0.053(12) -0.018(10) -0.002(10) -0.016(10)
C26 0.060(13) 0.085(14) 0.100(16) -0.035(12) 0.000(12) -0.026(11)
C27 0.075(14) 0.082(14) 0.058(13) -0.006(11) -0.012(11) 0.016(12)
C28 0.110(17) 0.125(18) 0.040(12) -0.037(12) 0.023(12) -0.046(14)
C29 0.107(7) 0.116(7) 0.072(6) 0.018(5) -0.010(5) -0.042(5)
C30 0.107(7) 0.116(7) 0.072(6) 0.018(5) -0.010(5) -0.042(5)
C31 0.107(7) 0.116(7) 0.072(6) 0.018(5) -0.010(5) -0.042(5)
C32 0.107(7) 0.116(7) 0.072(6) 0.018(5) -0.010(5) -0.042(5)
C33 0.107(7) 0.116(7) 0.072(6) 0.018(5) -0.010(5) -0.042(5)
C34 0.107(7) 0.116(7) 0.072(6) 0.018(5) -0.010(5) -0.042(5)
C35 0.031(11) 0.054(12) 0.065(13) -0.021(10) 0.000(10) -0.008(10)
C36 0.048(13) 0.051(13) 0.089(16) -0.011(11) -0.045(12) -0.004(11)
C37 0.064(15) 0.041(12) 0.089(16) -0.009(12) -0.008(13) 0.009(12)
C38 0.062(13) 0.032(11) 0.062(13) -0.002(10) 0.014(10) 0.005(10)
C39 0.032(11) 0.048(12) 0.050(12) -0.014(9) -0.004(9) 0.002(9)
C40 0.045(12) 0.029(10) 0.060(13) -0.018(9) -0.021(10) 0.008(10)
C41 0.073(17) 0.069(16) 0.092(18) -0.013(13) -0.020(14) 0.004(13)
C42 0.16(2) 0.091(17) 0.079(17) 0.024(14) 0.003(16) 0.000(16)
C43 0.23(3) 0.069(17) 0.19(3) -0.024(19) -0.06(3) 0.081(19)
C44 0.079(19) 0.11(2) 0.23(3) -0.04(2) -0.02(2) 0.012(16)
C45 0.062(13) 0.047(11) 0.025(10) -0.004(8) -0.008(9) 0.002(10)
C46 0.118(17) 0.063(12) 0.035(11) 0.003(9) -0.006(12) -0.022(12)
C47 0.089(16) 0.067(13) 0.065(14) -0.012(11) 0.031(12) 0.002(12)
C48 0.120(17) 0.051(12) 0.063(13) -0.014(10) -0.023(12) -0.019(11)
C49 0.058(11) 0.046(10) 0.020(9) -0.008(8) -0.018(8) -0.007(9)
C50 0.102(16) 0.050(11) 0.033(10) 0.014(8) -0.028(10) -0.042(11)
C51 0.055(12) 0.043(10) 0.049(11) -0.013(9) -0.018(9) -0.018(9)
C52 0.048(12) 0.041(11) 0.061(12) -0.011(9) -0.010(10) -0.002(10)
C53 0.068(13) 0.049(11) 0.035(10) 0.002(8) -0.028(10) -0.004(10)
C54 0.052(12) 0.053(11) 0.030(10) -0.008(8) -0.005(9) -0.035(9)
C55 0.074(14) 0.021(9) 0.063(13) 0.001(9) -0.026(11) -0.009(9)
C56 0.099(16) 0.061(12) 0.076(15) -0.010(11) -0.026(12) -0.029(11)
C57 0.074(14) 0.041(11) 0.090(15) -0.012(10) -0.016(12) -0.009(10)
C58 0.097(17) 0.107(17) 0.078(16) -0.005(13) 0.023(13) -0.061(14)
C59 0.045(11) 0.048(11) 0.038(11) -0.016(9) 0.005(9) -0.008(9)
C60 0.082(15) 0.077(13) 0.083(15) -0.024(11) -0.042(12) -0.007(11)
C61 0.106(17) 0.060(13) 0.057(13) -0.006(10) -0.004(12) -0.021(12)
C62 0.081(14) 0.044(11) 0.066(13) -0.004(9) -0.045(11) 0.011(10)
C63 0.117(17) 0.036(10) 0.029(10) 0.002(8) -0.017(11) -0.017(10)
C64 0.131(19) 0.098(15) 0.031(12) 0.005(11) -0.028(12) -0.056(14)
C65 0.16(2) 0.082(15) 0.064(16) 0.025(12) -0.038(15) -0.075(15)
C66 0.16(2) 0.083(16) 0.058(16) 0.010(12) -0.033(16) -0.046(16)
C67 0.14(2) 0.12(2) 0.081(18) -0.048(15) -0.060(17) 0.014(17)
C68 0.096(16) 0.118(16) 0.047(13) -0.030(12) -0.018(12) -0.057(13)
Hf1 0.0710(6) 0.0499(5) 0.0323(5) -0.0021(3) -0.0194(4) -0.0163(4)
O1 0.033(6) 0.059(7) 0.041(7) -0.012(6) -0.012(5) -0.002(5)
O2 0.082(9) 0.041(7) 0.037(7) -0.013(5) -0.001(6) -0.014(6)
O3 0.066(8) 0.041(7) 0.045(7) -0.024(6) -0.019(6) 0.015(6)
O4 0.076(8) 0.077(8) 0.016(6) 0.003(5) -0.028(6) -0.029(7)
O5 0.056(7) 0.053(7) 0.058(8) -0.022(6) -0.016(6) 0.036(6)
P1 0.056(3) 0.052(3) 0.043(3) 0.000(2) -0.014(2) -0.014(3)
P2 0.068(3) 0.051(3) 0.038(3) 0.000(2) -0.021(3) -0.021(3)

loop_
_atom_type_symbol
_atom_type_description
_atom_type_scat_dispersion_real
_atom_type_scat_dispersion_imag
_atom_type_scat_source
C C 0.0033 0.0016 'International Tables Vol C Tables 4.2.6.8 and 6.1.1.4'
H H 0.0000 0.0000 'International Tables Vol C Tables 4.2.6.8 and 6.1.1.4'
O O 0.0106 0.0060 'International Tables Vol C Tables 4.2.6.8 and 6.1.1.4'
P P 0.1023 0.0942 'International Tables Vol C Tables 4.2.6.8 and 6.1.1.4'
Hf Hf -0.5830 6.1852 'International Tables Vol C Tables 4.2.6.8 and 6.1.1.4'

loop_
_geom_angle_atom_site_label_1
_geom_angle_atom_site_label_2
_geom_angle_atom_site_label_3
_geom_angle
_geom_angle_site_symmetry_1
_geom_angle_site_symmetry_3
_geom_angle_publ_flag
C2 C1 O1 120.0(15) . . ?
C2 C1 C6 119.7(16) . . ?
O1 C1 C6 120.2(13) . . ?
C3 C2 C1 114.8(16) . . ?
C3 C2 C7 123.8(15) . . ?
C1 C2 C7 121.3(16) . . ?
C2 C3 C4 126.8(16) . . ?
C2 C3 H3 116.6 . . ?
C4 C3 H3 116.6 . . ?
C5 C4 C3 113.5(17) . . ?
C5 C4 C11 127.2(19) . . ?
C3 C4 C11 119.2(17) . . ?
C4 C5 C6 126.9(18) . . ?
C4 C5 H5 116.5 . . ?
C6 C5 H5 116.5 . . ?
C5 C6 C1 118.0(15) . . ?
C5 C6 P1 129.1(15) . . ?
C1 C6 P1 112.9(13) . . ?
C8 C7 C2 110.1(16) . . ?
C8 C7 C9 111.6(17) . . ?
C2 C7 C9 109.8(14) . . ?
C8 C7 C10 106.2(14) . . ?
C2 C7 C10 111.7(15) . . ?
C9 C7 C10 107.3(16) . . ?
C7 C8 H8A 109.5 . . ?
C7 C8 H8B 109.5 . . ?
H8A C8 H8B 109.5 . . ?
C7 C8 H8C 109.5 . . ?
H8A C8 H8C 109.5 . . ?
H8B C8 H8C 109.5 . . ?
C7 C9 H9A 109.5 . . ?
C7 C9 H9B 109.5 . . ?
H9A C9 H9B 109.5 . . ?
C7 C9 H9C 109.5 . . ?
H9A C9 H9C 109.5 . . ?
H9B C9 H9C 109.5 . . ?
C7 C10 H10A 109.5 . . ?
C7 C10 H10B 109.5 . . ?
H10A C10 H10B 109.5 . . ?
C7 C10 H10C 109.5 . . ?
H10A C10 H10C 109.5 . . ?
H10B C10 H10C 109.5 . . ?
C13 C11 C14 109.4(18) . . ?
C13 C11 C4 111.0(18) . . ?
C14 C11 C4 114.1(19) . . ?
C13 C11 C12 108(2) . . ?
C14 C11 C12 107(2) . . ?
C4 C11 C12 106.8(17) . . ?
C11 C12 H12A 109.5 . . ?
C11 C12 H12B 109.5 . . ?
H12A C12 H12B 109.5 . . ?
C11 C12 H12C 109.5 . . ?
H12A C12 H12C 109.5 . . ?
H12B C12 H12C 109.5 . . ?
C11 C13 H13A 109.5 . . ?
C11 C13 H13B 109.5 . . ?
H13A C13 H13B 109.5 . . ?
C11 C13 H13C 109.5 . . ?
H13A C13 H13C 109.5 . . ?
H13B C13 H13C 109.5 . . ?
C11 C14 H14A 109.5 . . ?
C11 C14 H14B 109.5 . . ?
H14A C14 H14B 109.5 . . ?
C11 C14 H14C 109.5 . . ?
H14A C14 H14C 109.5 . . ?
H14B C14 H14C 109.5 . . ?
O2 C15 C20 123.9(16) . . ?
O2 C15 C16 116.3(16) . . ?
C20 C15 C16 119.8(18) . . ?
C17 C16 C15 118.2(17) . . ?
C17 C16 P1 130.0(13) . . ?
C15 C16 P1 111.7(14) . . ?
C16 C17 C18 124.4(17) . . ?
C16 C17 H17 117.8 . . ?
C18 C17 H17 117.8 . . ?
C19 C18 C17 114.2(17) . . ?
C19 C18 C25 123.1(17) . . ?
C17 C18 C25 122.3(16) . . ?
C18 C19 C20 125.8(17) . . ?
C18 C19 H19 117.1 . . ?
C20 C19 H19 117.1 . . ?
C15 C20 C19 117.5(16) . . ?
C15 C20 C21 122.9(16) . . ?
C19 C20 C21 119.5(17) . . ?
C23 C21 C24 105.6(15) . . ?
C23 C21 C22 108.3(15) . . ?
C24 C21 C22 111.3(17) . . ?
C23 C21 C20 113.6(16) . . ?
C24 C21 C20 109.2(14) . . ?
C22 C21 C20 108.8(14) . . ?
C21 C22 H22A 109.5 . . ?
C21 C22 H22B 109.5 . . ?
H22A C22 H22B 109.5 . . ?
C21 C22 H22C 109.5 . . ?
H22A C22 H22C 109.5 . . ?
H22B C22 H22C 109.5 . . ?
C21 C23 H23A 109.5 . . ?
C21 C23 H23B 109.5 . . ?
H23A C23 H23B 109.5 . . ?
C21 C23 H23C 109.5 . . ?
H23A C23 H23C 109.5 . . ?
H23B C23 H23C 109.5 . . ?
C21 C24 H24A 109.5 . . ?
C21 C24 H24B 109.5 . . ?
H24A C24 H24B 109.5 . . ?
C21 C24 H24C 109.5 . . ?
H24A C24 H24C 109.5 . . ?
H24B C24 H24C 109.5 . . ?
C28 C25 C27 108.4(15) . . ?
C28 C25 C26 113.3(14) . . ?
C27 C25 C26 108.5(14) . . ?
C28 C25 C18 106.2(13) . . ?
C27 C25 C18 113.3(14) . . ?
C26 C25 C18 107.3(13) . . ?
C25 C26 H26A 109.5 . . ?
C25 C26 H26B 109.5 . . ?
H26A C26 H26B 109.5 . . ?
C25 C26 H26C 109.5 . . ?
H26A C26 H26C 109.5 . . ?
H26B C26 H26C 109.5 . . ?
C25 C27 H27A 109.5 . . ?
C25 C27 H27B 109.5 . . ?
H27A C27 H27B 109.5 . . ?
C25 C27 H27C 109.5 . . ?
H27A C27 H27C 109.5 . . ?
H27B C27 H27C 109.5 . . ?
C25 C28 H28A 109.5 . . ?
C25 C28 H28B 109.5 . . ?
H28A C28 H28B 109.5 . . ?
C25 C28 H28C 109.5 . . ?
H28A C28 H28C 109.5 . . ?
H28B C28 H28C 109.5 . . ?
C30 C29 C34 120.0 . . ?
C30 C29 P1 123.7(8) . . ?
C34 C29 P1 116.1(8) . . ?
C31 C30 C29 120.0 . . ?
C31 C30 H30 120.0 . . ?
C29 C30 H30 120.0 . . ?
C30 C31 C32 120.0 . . ?
C30 C31 H31 120.0 . . ?
C32 C31 H31 120.0 . . ?
C31 C32 C33 120.0 . . ?
C31 C32 H32 120.0 . . ?
C33 C32 H32 120.0 . . ?
C32 C33 C34 120.0 . . ?
C32 C33 H33 120.0 . . ?
C34 C33 H33 120.0 . . ?
C33 C34 C29 120.0 . . ?
C33 C34 H34 120.0 . . ?
C29 C34 H34 120.0 . . ?
C36 C35 C40 118.3(15) . . ?
C36 C35 P2 125.3(14) . . ?
C40 C35 P2 116.3(13) . . ?
C37 C36 C35 120.6(17) . . ?
C37 C36 H36 119.7 . . ?
C35 C36 H36 119.7 . . ?
C38 C37 C36 118.1(17) . . ?
C38 C37 C41 121.4(19) . . ?
C36 C37 C41 120.4(18) . . ?
C37 C38 C39 123.4(17) . . ?
C37 C38 H38 118.3 . . ?
C39 C38 H38 118.3 . . ?
C40 C39 C38 119.3(15) . . ?
C40 C39 C45 120.7(15) . . ?
C38 C39 C45 120.0(15) . . ?
O3 C40 C39 125.7(16) . . ?
O3 C40 C35 113.9(16) . . ?
C39 C40 C35 120.3(15) . . ?
C44 C41 C42 109.8(19) . . ?
C44 C41 C37 109.9(17) . . ?
C42 C41 C37 118.1(19) . . ?
C44 C41 C43 105(2) . . ?
C42 C41 C43 103.8(18) . . ?
C37 C41 C43 109.6(17) . . ?
C41 C42 H42A 109.5 . . ?
C41 C42 H42B 109.5 . . ?
H42A C42 H42B 109.5 . . ?
C41 C42 H42C 109.5 . . ?
H42A C42 H42C 109.5 . . ?
H42B C42 H42C 109.5 . . ?
C41 C43 H43A 109.5 . . ?
C41 C43 H43B 109.5 . . ?
H43A C43 H43B 109.5 . . ?
C41 C43 H43C 109.5 . . ?
H43A C43 H43C 109.5 . . ?
H43B C43 H43C 109.5 . . ?
C41 C44 H44A 109.5 . . ?
C41 C44 H44B 109.5 . . ?
H44A C44 H44B 109.5 . . ?
C41 C44 H44C 109.5 . . ?
H44A C44 H44C 109.5 . . ?
H44B C44 H44C 109.5 . . ?
C47 C45 C46 105.9(14) . . ?
C47 C45 C48 110.6(14) . . ?
C46 C45 C48 110.6(13) . . ?
C47 C45 C39 113.0(14) . . ?
C46 C45 C39 109.9(13) . . ?
C48 C45 C39 106.8(13) . . ?
C45 C46 H46A 109.5 . . ?
C45 C46 H46B 109.5 . . ?
H46A C46 H46B 109.5 . . ?
C45 C46 H46C 109.5 . . ?
H46A C46 H46C 109.5 . . ?
H46B C46 H46C 109.5 . . ?
C45 C47 H47A 109.5 . . ?
C45 C47 H47B 109.5 . . ?
H47A C47 H47B 109.5 . . ?
C45 C47 H47C 109.5 . . ?
H47A C47 H47C 109.5 . . ?
H47B C47 H47C 109.5 . . ?
C45 C48 H48A 109.5 . . ?
C45 C48 H48B 109.5 . . ?
H48A C48 H48B 109.5 . . ?
C45 C48 H48C 109.5 . . ?
H48A C48 H48C 109.5 . . ?
H48B C48 H48C 109.5 . . ?
C50 C49 C54 119.1(14) . . ?
C50 C49 P2 128.1(13) . . ?
C54 C49 P2 112.6(10) . . ?
C49 C50 C51 122.9(16) . . ?
C49 C50 H50 118.5 . . ?
C51 C50 H50 118.5 . . ?
C50 C51 C52 116.1(13) . . ?
C50 C51 C55 123.7(15) . . ?
C52 C51 C55 120.1(14) . . ?
C53 C52 C51 123.8(15) . . ?
C53 C52 H52 118.1 . . ?
C51 C52 H52 118.1 . . ?
C52 C53 C54 118.5(15) . . ?
C52 C53 C59 121.4(15) . . ?
C54 C53 C59 120.1(14) . . ?
O4 C54 C53 122.6(15) . . ?
O4 C54 C49 118.1(13) . . ?
C53 C54 C49 119.1(13) . . ?
C57 C55 C51 113.3(14) . . ?
C57 C55 C56 109.8(15) . . ?
C51 C55 C56 109.9(13) . . ?
C57 C55 C58 105.8(15) . . ?
C51 C55 C58 109.3(14) . . ?
C56 C55 C58 108.7(14) . . ?
C55 C56 H56A 109.5 . . ?
C55 C56 H56B 109.5 . . ?
H56A C56 H56B 109.5 . . ?
C55 C56 H56C 109.5 . . ?
H56A C56 H56C 109.5 . . ?
H56B C56 H56C 109.5 . . ?
C55 C57 H57A 109.5 . . ?
C55 C57 H57B 109.5 . . ?
H57A C57 H57B 109.5 . . ?
C55 C57 H57C 109.5 . . ?
H57A C57 H57C 109.5 . . ?
H57B C57 H57C 109.5 . . ?
C55 C58 H58A 109.5 . . ?
C55 C58 H58B 109.5 . . ?
H58A C58 H58B 109.5 . . ?
C55 C58 H58C 109.5 . . ?
H58A C58 H58C 109.5 . . ?
H58B C58 H58C 109.5 . . ?
C62 C59 C61 109.1(13) . . ?
C62 C59 C53 111.6(13) . . ?
C61 C59 C53 110.5(14) . . ?
C62 C59 C60 107.3(13) . . ?
C61 C59 C60 106.1(14) . . ?
C53 C59 C60 112.1(13) . . ?
C59 C60 H60A 109.5 . . ?
C59 C60 H60B 109.5 . . ?
H60A C60 H60B 109.5 . . ?
C59 C60 H60C 109.5 . . ?
H60A C60 H60C 109.5 . . ?
H60B C60 H60C 109.5 . . ?
C59 C61 H61A 109.5 . . ?
C59 C61 H61B 109.5 . . ?
H61A C61 H61B 109.5 . . ?
C59 C61 H61C 109.5 . . ?
H61A C61 H61C 109.5 . . ?
H61B C61 H61C 109.5 . . ?
C59 C62 H62A 109.5 . . ?
C59 C62 H62B 109.5 . . ?
H62A C62 H62B 109.5 . . ?
C59 C62 H62C 109.5 . . ?
H62A C62 H62C 109.5 . . ?
H62B C62 H62C 109.5 . . ?
C64 C63 C68 117.7(15) . . ?
C64 C63 P2 127.2(15) . . ?
C68 C63 P2 115.1(12) . . ?
C63 C64 C65 121.8(17) . . ?
C63 C64 H64 119.1 . . ?
C65 C64 H64 119.1 . . ?
C66 C65 C64 119.1(17) . . ?
C66 C65 H65 120.5 . . ?
C64 C65 H65 120.5 . . ?
C67 C66 C65 120(2) . . ?
C67 C66 H66 119.9 . . ?
C65 C66 H66 119.9 . . ?
C66 C67 C68 122(2) . . ?
C66 C67 H67 119.0 . . ?
C68 C67 H67 119.0 . . ?
C67 C68 C63 119.3(18) . . ?
C67 C68 H68 120.4 . . ?
C63 C68 H68 120.4 . . ?
O4 Hf1 O1 155.0(3) . . ?
O4 Hf1 O2 90.2(4) . . ?
O1 Hf1 O2 95.4(4) . . ?
O4 Hf1 O3 99.5(4) . . ?
O1 Hf1 O3 89.5(4) . . ?
O2 Hf1 O3 145.9(4) . . ?
O4 Hf1 O5 103.3(4) . . ?
O1 Hf1 O5 101.7(4) . . ?
O2 Hf1 O5 72.8(4) . . ?
O3 Hf1 O5 73.1(4) . . ?
O4 Hf1 P2 72.1(3) . . ?
O1 Hf1 P2 89.7(3) . . ?
O2 Hf1 P2 144.1(3) . . ?
O3 Hf1 P2 69.4(3) . . ?
O5 Hf1 P2 140.6(3) . . ?
O4 Hf1 P1 86.7(3) . . ?
O1 Hf1 P1 73.0(3) . . ?
O2 Hf1 P1 68.1(3) . . ?
O3 Hf1 P1 144.5(3) . . ?
O5 Hf1 P1 139.7(3) . . ?
P2 Hf1 P1 79.69(14) . . ?
C1 O1 Hf1 130.1(9) . . ?
C15 O2 Hf1 135.5(9) . . ?
C40 O3 Hf1 138.6(10) . . ?
C54 O4 Hf1 136.8(10) . . ?
Hf1 O5 H5A 96.0 . . ?
Hf1 O5 H5B 100.9 . . ?
H5A O5 H5B 163.0 . . ?
C16 P1 C29 107.1(7) . . ?
C16 P1 C6 101.0(8) . . ?
C29 P1 C6 108.3(7) . . ?
C16 P1 Hf1 102.1(6) . . ?
C29 P1 Hf1 135.4(5) . . ?
C6 P1 Hf1 98.1(6) . . ?
C35 P2 C63 103.5(8) . . ?
C35 P2 C49 109.8(7) . . ?
C63 P2 C49 111.6(7) . . ?
C35 P2 Hf1 100.9(6) . . ?
C63 P2 Hf1 129.4(5) . . ?
C49 P2 Hf1 100.4(5) . . ?

loop_
_geom_bond_atom_site_label_1
_geom_bond_atom_site_label_2
_geom_bond_distance
_geom_bond_site_symmetry_2
_geom_bond_publ_flag
C1 C2 1.402(18) . ?
C1 O1 1.416(17) . ?
C1 C6 1.42(2) . ?
C2 C3 1.38(2) . ?
C2 C7 1.55(2) . ?
C3 C4 1.39(2) . ?
C3 H3 0.9500 . ?
C4 C5 1.321(19) . ?
C4 C11 1.50(2) . ?
C5 C6 1.34(2) . ?
C5 H5 0.9500 . ?
C6 P1 1.818(15) . ?
C7 C8 1.54(2) . ?
C7 C9 1.57(2) . ?
C7 C10 1.59(2) . ?
C8 H8A 0.9800 . ?
C8 H8B 0.9800 . ?
C8 H8C 0.9800 . ?
C9 H9A 0.9800 . ?
C9 H9B 0.9800 . ?
C9 H9C 0.9800 . ?
C10 H10A 0.9800 . ?
C10 H10B 0.9800 . ?
C10 H10C 0.9800 . ?
C11 C13 1.46(2) . ?
C11 C14 1.49(3) . ?
C11 C12 1.56(3) . ?
C12 H12A 0.9800 . ?
C12 H12B 0.9800 . ?
C12 H12C 0.9800 . ?
C13 H13A 0.9800 . ?
C13 H13B 0.9800 . ?
C13 H13C 0.9800 . ?
C14 H14A 0.9800 . ?
C14 H14B 0.9800 . ?
C14 H14C 0.9800 . ?
C15 O2 1.380(19) . ?
C15 C20 1.38(2) . ?
C15 C16 1.44(2) . ?
C16 C17 1.39(2) . ?
C16 P1 1.751(18) . ?
C17 C18 1.40(2) . ?
C17 H17 0.9500 . ?
C18 C19 1.38(2) . ?
C18 C25 1.57(2) . ?
C19 C20 1.41(2) . ?
C19 H19 0.9500 . ?
C20 C21 1.56(2) . ?
C21 C23 1.49(2) . ?
C21 C24 1.51(2) . ?
C21 C22 1.53(2) . ?
C22 H22A 0.9800 . ?
C22 H22B 0.9800 . ?
C22 H22C 0.9800 . ?
C23 H23A 0.9800 . ?
C23 H23B 0.9800 . ?
C23 H23C 0.9800 . ?
C24 H24A 0.9800 . ?
C24 H24B 0.9800 . ?
C24 H24C 0.9800 . ?
C25 C28 1.49(2) . ?
C25 C27 1.51(2) . ?
C25 C26 1.554(19) . ?
C26 H26A 0.9800 . ?
C26 H26B 0.9800 . ?
C26 H26C 0.9800 . ?
C27 H27A 0.9800 . ?
C27 H27B 0.9800 . ?
C27 H27C 0.9800 . ?
C28 H28A 0.9800 . ?
C28 H28B 0.9800 . ?
C28 H28C 0.9800 . ?
C29 C30 1.3900 . ?
C29 C34 1.3900 . ?
C29 P1 1.806(9) . ?
C30 C31 1.3900 . ?
C30 H30 0.9500 . ?
C31 C32 1.3900 . ?
C31 H31 0.9500 . ?
C32 C33 1.3900 . ?
C32 H32 0.9500 . ?
C33 C34 1.3900 . ?
C33 H33 0.9500 . ?
C34 H34 0.9500 . ?
C35 C36 1.42(2) . ?
C35 C40 1.42(2) . ?
C35 P2 1.760(16) . ?
C36 C37 1.39(2) . ?
C36 H36 0.9500 . ?
C37 C38 1.37(2) . ?
C37 C41 1.51(2) . ?
C38 C39 1.374(19) . ?
C38 H38 0.9500 . ?
C39 C40 1.37(2) . ?
C39 C45 1.560(19) . ?
C40 O3 1.342(16) . ?
C41 C44 1.49(2) . ?
C41 C42 1.50(2) . ?
C41 C43 1.62(3) . ?
C42 H42A 0.9800 . ?
C42 H42B 0.9800 . ?
C42 H42C 0.9800 . ?
C43 H43A 0.9800 . ?
C43 H43B 0.9800 . ?
C43 H43C 0.9800 . ?
C44 H44A 0.9800 . ?
C44 H44B 0.9800 . ?
C44 H44C 0.9800 . ?
C45 C47 1.49(2) . ?
C45 C46 1.53(2) . ?
C45 C48 1.552(19) . ?
C46 H46A 0.9800 . ?
C46 H46B 0.9800 . ?
C46 H46C 0.9800 . ?
C47 H47A 0.9800 . ?
C47 H47B 0.9800 . ?
C47 H47C 0.9800 . ?
C48 H48A 0.9800 . ?
C48 H48B 0.9800 . ?
C48 H48C 0.9800 . ?
C49 C50 1.379(17) . ?
C49 C54 1.439(19) . ?
C49 P2 1.809(14) . ?
C50 C51 1.390(18) . ?
C50 H50 0.9500 . ?
C51 C52 1.402(19) . ?
C51 C55 1.513(18) . ?
C52 C53 1.393(18) . ?
C52 H52 0.9500 . ?
C53 C54 1.395(18) . ?
C53 C59 1.52(2) . ?
C54 O4 1.374(15) . ?
C55 C57 1.485(19) . ?
C55 C56 1.53(2) . ?
C55 C58 1.54(2) . ?
C56 H56A 0.9800 . ?
C56 H56B 0.9800 . ?
C56 H56C 0.9800 . ?
C57 H57A 0.9800 . ?
C57 H57B 0.9800 . ?
C57 H57C 0.9800 . ?
C58 H58A 0.9800 . ?
C58 H58B 0.9800 . ?
C58 H58C 0.9800 . ?
C59 C62 1.506(19) . ?
C59 C61 1.51(2) . ?
C59 C60 1.555(19) . ?
C60 H60A 0.9800 . ?
C60 H60B 0.9800 . ?
C60 H60C 0.9800 . ?
C61 H61A 0.9800 . ?
C61 H61B 0.9800 . ?
C61 H61C 0.9800 . ?
C62 H62A 0.9800 . ?
C62 H62B 0.9800 . ?
C62 H62C 0.9800 . ?
C63 C64 1.37(2) . ?
C63 C68 1.41(2) . ?
C63 P2 1.809(16) . ?
C64 C65 1.39(2) . ?
C64 H64 0.9500 . ?
C65 C66 1.37(2) . ?
C65 H65 0.9500 . ?
C66 C67 1.34(2) . ?
C66 H66 0.9500 . ?
C67 C68 1.37(2) . ?
C67 H67 0.9500 . ?
C68 H68 0.9500 . ?
Hf1 O4 1.996(9) . ?
Hf1 O1 2.028(9) . ?
Hf1 O2 2.049(11) . ?
Hf1 O3 2.079(10) . ?
Hf1 O5 2.191(10) . ?
Hf1 P2 2.695(4) . ?
Hf1 P1 2.723(5) . ?
O5 H5A 1.1140 . ?
O5 H5B 1.1291 . ?
